data_7131564
loop_
_publ_author_name
'Zhang, Jiayao'
'Bhattacharya, Saurav'
'M&#xfc;ller, Anja B'
'Kiss, Levente'
'Silvestru, Cristian'
'Kuhnert, Nikolai'
'Kortz, Ulrich'

_publ_section_title
;
 Mixed noble metal-oxo clusters: platinum(IV)-gold(III) oxoanion
 [Pt<sup>IV</sup><sub>2</sub>Au<sup>III</sup><sub>3</sub>O<sub>6</sub>((CH<sub>3</sub>)<sub>2</sub>AsO<sub>2</sub>)<sub>6</sub>]<sup/>.
;
_journal_issue 39
_journal_name_full 'Chemical communications (Cambridge, England)'
_journal_page_first 5918
_journal_page_last 5921
_journal_paper_doi 10.1039/d3cc00243h
_journal_volume 59
_journal_year 2023
_chemical_formula_sum 'C12 H36 As6 Au3 Cl N Na3 O27 Pt2'
_chemical_formula_weight 2161.44
_space_group_crystal_system hexagonal
_space_group_IT_number 174
_space_group_name_Hall 'P -6'
_space_group_name_H-M_alt 'P -6'
_atom_sites_solution_hydrogens geom
_audit_creation_method SHELXL-2018/3
_audit_update_record
;
2023-03-22 deposited with the CCDC.	2023-04-13 downloaded from the CCDC.
;
_cell_angle_alpha 90
_cell_angle_beta 90
_cell_angle_gamma 120
_cell_formula_units_Z 1
_cell_length_a 10.933(3)
_cell_length_b 10.933(3)
_cell_length_c 20.585(5)
_cell_measurement_reflns_used 2531
_cell_measurement_temperature 100(2)
_cell_measurement_theta_max 24.850
_cell_measurement_theta_min 3.667
_cell_volume 2130.9(10)
_computing_cell_refinement 'Bruker SAINT'
_computing_data_collection 'Bruker APEX2'
_computing_data_reduction 'Bruker SAINT'
_computing_molecular_graphics 'Bruker SHELXTL'
_computing_publication_material 'Bruker SHELXTL'
_computing_structure_refinement 'SHELXL-2018/3 (Sheldrick, 2018)'
_computing_structure_solution 'SHELXT 2014/5 (Sheldrick, 2014)'
_diffrn_ambient_temperature 100(2)
_diffrn_measured_fraction_theta_full 0.992
_diffrn_measured_fraction_theta_max 0.992
_diffrn_measurement_device_type 'Bruker APEX-II CCD'
_diffrn_measurement_method '\f and \w scans'
_diffrn_radiation_type MoK\a
_diffrn_radiation_wavelength 0.71073
_diffrn_reflns_av_R_equivalents 0.1073
_diffrn_reflns_av_unetI/netI 0.0589
_diffrn_reflns_Laue_measured_fraction_full 0.992
_diffrn_reflns_Laue_measured_fraction_max 0.992
_diffrn_reflns_limit_h_max 12
_diffrn_reflns_limit_h_min -12
_diffrn_reflns_limit_k_max 12
_diffrn_reflns_limit_k_min -12
_diffrn_reflns_limit_l_max 24
_diffrn_reflns_limit_l_min -20
_diffrn_reflns_number 22878
_diffrn_reflns_point_group_measured_fraction_full 0.993
_diffrn_reflns_point_group_measured_fraction_max 0.993
_diffrn_reflns_theta_full 24.850
_diffrn_reflns_theta_max 24.850
_diffrn_reflns_theta_min 3.667
_exptl_absorpt_coefficient_mu 10.817
_exptl_absorpt_correction_T_max 0.692
_exptl_absorpt_correction_T_min 0.388
_exptl_absorpt_correction_type multi-scan
_exptl_absorpt_process_details SADABS
_exptl_crystal_colour Yellow
_exptl_crystal_density_diffrn 1.684
_exptl_crystal_description Hexagonal
_exptl_crystal_F_000 972
_exptl_crystal_size_max 0.115
_exptl_crystal_size_mid 0.076
_exptl_crystal_size_min 0.034
_refine_diff_density_max 5.723
_refine_diff_density_min -3.135
_refine_diff_density_rms 0.376
_refine_ls_abs_structure_details
;
 Refined as an inversion twin.
;
_refine_ls_abs_structure_Flack 0.49(4)
_refine_ls_extinction_method none
_refine_ls_goodness_of_fit_ref 1.061
_refine_ls_hydrogen_treatment constr
_refine_ls_matrix_type full
_refine_ls_number_parameters 84
_refine_ls_number_reflns 2531
_refine_ls_number_restraints 57
_refine_ls_restrained_S_all 1.055
_refine_ls_R_factor_all 0.0713
_refine_ls_R_factor_gt 0.0606
_refine_ls_shift/su_max 0.000
_refine_ls_shift/su_mean 0.000
_refine_ls_structure_factor_coef Fsqd
_refine_ls_weighting_details 'w=1/[\s^2^(Fo^2^)+(0.0889P)^2^+83.1903P] where P=(Fo^2^+2Fc^2^)/3'
_refine_ls_weighting_scheme calc
_refine_ls_wR_factor_gt 0.1538
_refine_ls_wR_factor_ref 0.1632
_reflns_Friedel_coverage 0.982
_reflns_Friedel_fraction_full 0.993
_reflns_Friedel_fraction_max 0.993
_reflns_number_gt 2230
_reflns_number_total 2531
_reflns_threshold_expression 'I > 2\s(I)'
_cod_data_source_file d3cc00243h2.cif
_cod_data_source_block Na-1
_cod_depositor_comments
;
The following automatic conversions were performed:

data item '_exptl_absorpt_correction_type' value 'Multi-Scan' was
changed to 'multi-scan' in accordance with the
/home/data/users/saulius/crontab/automatic-downloads/rss-feeds/RSC/lib/dictionaries/cif_core.dic
dictionary named 'cif_core.dic' version 2.4.2 last updated on
2011-04-26.

Automatic conversion script
Id: cif_fix_values 8170 2020-07-09 18:12:32Z antanas 

 Adding full bibliography for 7131563--7131565.cif.
;
_cod_original_cell_volume 2130.9(12)
_cod_database_code 7131564
_shelx_shelxl_version_number 2018/3
_shelx_space_group_comment
;
The symmetry employed for this shelxl refinement is uniquely defined
by the following loop, which should always be used as a source of
symmetry information in preference to the above space-group names.
They are only intended as comments.
;

loop_
_space_group_symop_operation_xyz
'x, y, z'
'-x+y, -x, -z'
'-y, x-y, -z'
'-y, x-y, z'
'-x+y, -x, z'
'x, y, -z'

loop_
_atom_site_label
_atom_site_type_symbol
_atom_site_fract_x
_atom_site_fract_y
_atom_site_fract_z
_atom_site_U_iso_or_equiv
_atom_site_adp_type
_atom_site_occupancy
_atom_site_site_symmetry_order
_atom_site_calc_flag
_atom_site_refinement_flags_posn
_atom_site_refinement_flags_adp
_atom_site_refinement_flags_occupancy
_atom_site_disorder_assembly
_atom_site_disorder_group
Au Au 0.43891(17) 0.15745(17) 1.000000 0.0225(5) Uani 1 2 d S T P . .
Pt Pt 0.666667 0.333333 0.88014(10) 0.0156(5) Uani 1 3 d S T P . .
As As 0.6854(4) 0.6297(3) 0.85152(18) 0.0235(8) Uani 1 1 d D . . . .
C1 C 0.588(4) 0.695(5) 0.797(2) 0.057(9) Uani 1 1 d D U . . .
H1A H 0.613871 0.789404 0.809565 0.085 Uiso 1 1 calc R U . . .
H1B H 0.614130 0.693860 0.752840 0.085 Uiso 1 1 calc R U . . .
H1C H 0.488351 0.634128 0.802338 0.085 Uiso 1 1 calc R U . . .
C2 C 0.8825(17) 0.760(4) 0.849(3) 0.057(9) Uani 1 1 d D U . . .
H2A H 0.901135 0.847860 0.867680 0.085 Uiso 1 1 calc R U . . .
H2B H 0.931214 0.722375 0.873848 0.085 Uiso 1 1 calc R U . . .
H2C H 0.914801 0.773984 0.805048 0.085 Uiso 1 1 calc R U . . .
Cl Cl 0.333333 0.666667 1.000000 0.040(6) Uani 1 6 d S T P . .
N N 1.000000 1.000000 1.000000 0.058(10) Uani 1 6 d S TU P . .
Na Na 0.652(2) 0.823(2) 1.000000 0.033(5) Uani 1 2 d S TU P . .
O1 O 0.625(3) 0.466(3) 0.8217(14) 0.034(6) Uani 1 1 d . U . . .
O2 O 0.501(3) 0.304(2) 0.9334(12) 0.026(5) Uani 1 1 d . U . . .
O3 O 0.648(2) 0.641(2) 0.9360(13) 0.028(5) Uani 1 1 d . U . . .
O4 O 0.899(5) 1.009(5) 1.000000 0.057(12) Uani 1 2 d S TU P . .
O5 O 0.577(3) 0.914(3) 0.9160(14) 0.041(7) Uani 1 1 d . U . . .

loop_
_atom_site_aniso_label
_atom_site_aniso_U_11
_atom_site_aniso_U_22
_atom_site_aniso_U_33
_atom_site_aniso_U_23
_atom_site_aniso_U_13
_atom_site_aniso_U_12
Au 0.0167(9) 0.0145(8) 0.0306(10) 0.000 0.000 0.0034(7)
Pt 0.0116(6) 0.0116(6) 0.0235(11) 0.000 0.000 0.0058(3)
As 0.0302(18) 0.0173(16) 0.0256(19) -0.0006(15) 0.0013(16) 0.0138(14)
C1 0.060(12) 0.055(12) 0.075(14) 0.013(9) 0.003(9) 0.044(10)
C2 0.060(12) 0.055(12) 0.075(14) 0.013(9) 0.003(9) 0.044(10)
Cl 0.048(9) 0.048(9) 0.023(12) 0.000 0.000 0.024(4)
N 0.059(9) 0.059(9) 0.055(13) 0.000 0.000 0.029(5)
Na 0.041(8) 0.031(7) 0.038(8) 0.000 0.000 0.027(6)
O1 0.038(9) 0.031(8) 0.035(9) -0.002(6) -0.001(7) 0.018(7)
O2 0.026(8) 0.026(8) 0.031(9) -0.004(6) 0.000(6) 0.017(6)
O3 0.028(8) 0.025(8) 0.030(9) 0.001(6) -0.002(6) 0.014(6)
O4 0.056(14) 0.058(14) 0.060(14) 0.000 0.000 0.031(9)
O5 0.053(12) 0.032(11) 0.035(12) 0.006(9) 0.012(10) 0.020(10)

loop_
_atom_type_symbol
_atom_type_description
_atom_type_scat_dispersion_real
_atom_type_scat_dispersion_imag
_atom_type_scat_source
C C 0.0033 0.0016 'International Tables Vol C Tables 4.2.6.8 and 6.1.1.4'
O O 0.0106 0.0060 'International Tables Vol C Tables 4.2.6.8 and 6.1.1.4'
As As 0.0499 2.0058 'International Tables Vol C Tables 4.2.6.8 and 6.1.1.4'
Pt Pt -1.7033 8.3905 'International Tables Vol C Tables 4.2.6.8 and 6.1.1.4'
Au Au -2.0133 8.8022 'International Tables Vol C Tables 4.2.6.8 and 6.1.1.4'
Na Na 0.0362 0.0249 'International Tables Vol C Tables 4.2.6.8 and 6.1.1.4'
Cl Cl 0.1484 0.1585 'International Tables Vol C Tables 4.2.6.8 and 6.1.1.4'
N N 0.0061 0.0033 'International Tables Vol C Tables 4.2.6.8 and 6.1.1.4'
H H 0.0000 0.0000 'International Tables Vol C Tables 4.2.6.8 and 6.1.1.4'

loop_
_geom_angle_atom_site_label_1
_geom_angle_atom_site_label_2
_geom_angle_atom_site_label_3
_geom_angle
_geom_angle_site_symmetry_1
_geom_angle_site_symmetry_3
_geom_angle_publ_flag
O3 Au O3 85.5(15) 4_655 3_657 ?
O3 Au O2 92.4(10) 4_655 . ?
O3 Au O2 174.7(11) 3_657 . ?
O3 Au O2 174.7(11) 4_655 6_557 ?
O3 Au O2 92.4(10) 3_657 6_557 ?
O2 Au O2 89.2(14) . 6_557 ?
O2 Pt O2 92.7(10) 4_655 5_665 ?
O2 Pt O2 92.7(10) 4_655 . ?
O2 Pt O2 92.7(10) 5_665 . ?
O2 Pt O1 90.6(10) 4_655 5_665 ?
O2 Pt O1 86.4(10) 5_665 5_665 ?
O2 Pt O1 176.6(10) . 5_665 ?
O2 Pt O1 176.6(10) 4_655 . ?
O2 Pt O1 90.6(10) 5_665 . ?
O2 Pt O1 86.4(10) . . ?
O1 Pt O1 90.3(11) 5_665 . ?
O2 Pt O1 86.4(10) 4_655 4_655 ?
O2 Pt O1 176.6(10) 5_665 4_655 ?
O2 Pt O1 90.6(10) . 4_655 ?
O1 Pt O1 90.3(11) 5_665 4_655 ?
O1 Pt O1 90.3(11) . 4_655 ?
O1 As O3 116.3(12) . . ?
O1 As C2 118.6(18) . . ?
O3 As C2 100.5(19) . . ?
O1 As C1 101.0(18) . . ?
O3 As C1 110.5(18) . . ?
C2 As C1 110.0(15) . . ?
Na Cl Na 120.000(7) 3_667 . ?
Na Cl Na 120.000(6) 3_667 2_567 ?
Na Cl Na 120.000(3) . 2_567 ?
O4 N O4 120.00(10) 3_767 . ?
O4 N O4 120.00(4) 3_767 2_677 ?
O4 N O4 120.00(4) . 2_677 ?
O5 Na O5 95.0(15) 6_557 . ?
O5 Na O3 94.8(9) 6_557 6_557 ?
O5 Na O3 155.0(13) . 6_557 ?
O5 Na O3 155.0(13) 6_557 . ?
O5 Na O3 94.8(9) . . ?
O3 Na O3 67.8(13) 6_557 . ?
O5 Na O4 97.0(12) 6_557 . ?
O5 Na O4 97.0(12) . . ?
O3 Na O4 104.5(12) 6_557 . ?
O3 Na O4 104.5(12) . . ?
O5 Na Cl 71.8(9) 6_557 . ?
O5 Na Cl 71.8(9) . . ?
O3 Na Cl 89.6(9) 6_557 . ?
O3 Na Cl 89.6(9) . . ?
O4 Na Cl 162.9(13) . . ?
As O1 Pt 114.9(15) . . ?
Au O2 Pt 115.9(11) . . ?
As O3 Au 117.9(13) . 2_667 ?
As O3 Na 133.2(12) . . ?
Au O3 Na 98.9(11) 2_667 . ?
N O4 Na 130(3) . . ?

loop_
_geom_bond_atom_site_label_1
_geom_bond_atom_site_label_2
_geom_bond_distance
_geom_bond_site_symmetry_2
_geom_bond_publ_flag
Au O3 1.94(2) 4_655 ?
Au O3 1.94(2) 3_657 ?
Au O2 1.95(2) . ?
Au O2 1.95(2) 6_557 ?
Pt O2 2.00(2) 4_655 ?
Pt O2 2.00(2) 5_665 ?
Pt O2 2.00(2) . ?
Pt O1 2.10(3) 5_665 ?
Pt O1 2.10(3) . ?
Pt O1 2.10(3) 4_655 ?
As O1 1.69(3) . ?
As O3 1.80(3) . ?
As C2 1.898(15) . ?
As C1 1.905(15) . ?
Cl Na 3.02(2) 3_667 ?
Cl Na 3.02(2) . ?
Cl Na 3.02(2) 2_567 ?
N O4 1.16(5) 3_767 ?
N O4 1.16(5) . ?
N O4 1.16(5) 2_677 ?
Na O5 2.34(3) 6_557 ?
Na O5 2.34(3) . ?
Na O3 2.36(3) 6_557 ?
Na O3 2.36(3) . ?
Na O4 2.43(5) . ?
